data_2103134
loop_
_publ_author_name
'Tanaka, Kiyoaki'
'\=Onuki, Yoshichika'

_publ_section_title
;
 Observation of 4<i>f</i> electron transfer from Ce to B~6~ in the
 Kondo crystal CeB~6~ and its mechanism by multi-temperature X-ray
 diffraction
;
_journal_coden_ASTM ASBSDK
_journal_issue 3
_journal_name_full
;
 Acta Crystallographica, Section B: Structural Science
;
_journal_page_first 423
_journal_page_last 436
_journal_paper_doi 10.1107/S010876810102167X
_journal_volume 58
_journal_year 2002
_chemical_formula_moiety 'B6 3-,  Ce 3+'
_chemical_formula_sum 'B6 Ce'
_chemical_formula_weight 204.98
_chemical_name_common 'cerium hexaboride'
_symmetry_cell_setting cubic
_symmetry_space_group_name_H-M 'P m -3 m'
_cell_angle_alpha 90.00
_cell_angle_beta 90.00
_cell_angle_gamma 90.00
_cell_formula_units_Z 1
_cell_length_a 4.13810(10)
_cell_length_b 4.13810(10)
_cell_length_c 4.13810(10)
_cell_measurement_reflns_used 50
_cell_measurement_temperature 165.0(10)
_cell_measurement_theta_max 39.04
_cell_measurement_theta_min 36.43
_cell_volume 70.862(2)
_computing_cell_refinement
;
RSLC-3 UNICS system (Sakurai, T. & Kobayashi, K. (1979), Rep. Inst. Phys. Chem.
Res. 55, 69-77)
;
_computing_data_collection
;
MXC(MAC Science) and a program IUANGLE by Tanaka
(Tanaka, K.,Kumazawa S., Tsubokawa, M., Maruno, S. &
Shirotani, I. (Acta Cryst., A50, 246-252(1994))
;
_computing_data_reduction ' RDEDIT (K. Tanaka)'
_computing_molecular_graphics 'ORTEP (Johnson, 1965)'
_computing_structure_refinement 'QNTAO (K. Tanaka, 1988)'
_diffrn_ambient_temperature 165
_diffrn_detector_area_resol_mean '1.5x1.5 degrees'
_diffrn_measured_fraction_theta_full 0.218
_diffrn_measured_fraction_theta_max 0.218
_diffrn_measurement_device_type 'four-circle diffractometer'
_diffrn_measurement_method 'integrated intensities data fom \w/2\q scans'
_diffrn_radiation_monochromator graphite
_diffrn_radiation_source 'fine-focus rotating anode'
_diffrn_radiation_type ' Mo K\a'
_diffrn_radiation_wavelength 0.71073
_diffrn_reflns_av_R_equivalents 0.02356
_diffrn_reflns_limit_h_max 11
_diffrn_reflns_limit_h_min -10
_diffrn_reflns_limit_k_max 11
_diffrn_reflns_limit_k_min -10
_diffrn_reflns_limit_l_max 8
_diffrn_reflns_limit_l_min -9
_diffrn_reflns_number 857
_diffrn_reflns_theta_full 74.57
_diffrn_reflns_theta_max 74.57
_diffrn_reflns_theta_min 4.93
_diffrn_standards_decay_% 1.0
_diffrn_standards_interval_count 50
_diffrn_standards_number 3
_exptl_absorpt_coefficient_mu 15.996
_exptl_absorpt_correction_T_max 0.48141
_exptl_absorpt_correction_T_min 0.43304
_exptl_absorpt_correction_type sphere
_exptl_absorpt_process_details
;
Transmission cefficient for spheres tabulated in International Table
II(1972) Table 5.3.6B was interpolated with Lagrange's method
 (four point interpolation)
;
_exptl_crystal_colour 'metallic dark purple'
_exptl_crystal_density_diffrn 4.8033
_exptl_crystal_description sphere
_exptl_crystal_F_000 88
_exptl_crystal_size_rad 0.036
_refine_diff_density_max 0.36
_refine_diff_density_min -0.53
_refine_ls_extinction_method 'B-C type1 anisotropic'
_refine_ls_matrix_type full
_refine_ls_number_constraints 22
_refine_ls_number_parameters 23
_refine_ls_number_reflns 815
_refine_ls_number_restraints 2
_refine_ls_R_factor_gt 0.0067
_refine_ls_shift/su_max 0.021
_refine_ls_shift/su_mean 0.002
_refine_ls_structure_factor_coef F
_refine_ls_weighting_scheme unit
_refine_ls_wR_factor_gt 0.0076
_refine_ls_wR_factor_ref 0.0076
_reflns_number_gt 815
_reflns_number_total 187
_reflns_threshold_expression F>3.0\s(F)
_cod_data_source_file oa0037.cif
_cod_depositor_comments
;
In the original file the space group was specified as:
_symmetry_space_group_name_H-M
'P m -3 m  (origin at the center of  B~6~ octahedron)'
Saulius Gra\>zulis
;
_cod_database_code 2103134

loop_
_atom_site_aniso_label
_atom_site_aniso_U_11
_atom_site_aniso_U_22
_atom_site_aniso_U_33
_atom_site_aniso_U_12
_atom_site_aniso_U_13
_atom_site_aniso_U_23
_atom_site_aniso_type_symbol
Ce 0.00347(5) 0.00347(5) 0.00347(5) 0.0 0.0 0.0 Ce
B 0.00397(12) 0.00397(12) 0.00253(14) 0.0 0.0 0.0 B

loop_
_atom_site_label
_atom_site_fract_x
_atom_site_fract_y
_atom_site_fract_z
_atom_site_U_iso_or_equiv
_atom_site_refinement_flags
_atom_site_occupancy
_atom_site_type_symbol
Ce 0.5 0.5 0.5 0.274(2) S 1.0 Ce
B 0.0 0.0 0.2972(3) 0.275(6) S 1.0 B

loop_
_atom_type_symbol
_atom_type_description
_atom_type_scat_dispersion_real
_atom_type_scat_dispersion_imag
_atom_type_scat_source
Ce3+ cerium -0.564 2.632
;
Calculated with a program SFRSCF for each atomic orbital
calculated with a program HEX by Libermann, Cromer & Waber
(Comp. Phys. Commun. 2, 107-113 (1971)).
;
B boron 0.000 0.001
;
Calculated with a program SFMANN for each atomic orbital
from atomic orbitals
by Mann (Loas Alamos Scientific Report, LA3691(1968)).
;

loop_
_geom_angle_atom_site_label_1
_geom_angle_atom_site_label_2
_geom_angle_atom_site_label_3
_geom_angle_site_symmetry_1
_geom_angle_site_symmetry_2
_geom_angle_site_symmetry_3
_geom_angle
_geom_angle_publ_flag
B Ce B 1_555 1_555 7_556 32.002(12) y
B Ce B 1_555 1_555 2_555 33.203(12) y

loop_
_geom_bond_atom_site_label_1
_geom_bond_atom_site_label_2
_geom_bond_site_symmetry_1
_geom_bond_site_symmetry_2
_geom_bond_distance
_geom_bond_publ_flag
Ce B 1_555 1_555 3.0440(4) y
B B 1_555 2_555 1.7395(16) y
B B 1_555 7_556 1.678(2) y
